data_2208350
loop_
_publ_author_name
'Jin-Ting Liu'
'Yu-Chang Du'
'Yan-Jun Mao'
'Lei Zhang'
'Yun-Long Wu'

_publ_section_title
;Pentacarbonyl-1\k^2^<i>C</i>,2\k^3^<i>C</i>-(\m-ethyl
 3-mercaptopropionato-1\k<i>S</i>:2\k<i>S</i>)(\m-4-methylbenzoyl-1\k<i>O</i>:2\k<i>C</i>)(triphenylphosphine-1\k<i>P</i>)diiron(<i>Fe</i>---<i>Fe</i>)
;
_journal_coeditor_code HK2004
_journal_issue 3
_journal_name_full 'Acta Crystallographica Section E'
_journal_page_first m642
_journal_page_last m644
_journal_paper_doi 10.1107/S1600536806006647
_journal_volume 62
_journal_year 2006
_chemical_formula_iupac '[Fe2 (C8 H7 O) (C5 H9 O2 S) (C18 H15 P) (C O)5]'
_chemical_formula_moiety 'C36 H31 Fe2 O8 P S'
_chemical_formula_sum 'C36 H31 Fe2 O8 P S'
_chemical_formula_weight 766.34
_chemical_name_systematic
;
Pentacarbonyl-1\k^2^C'2\k^3^C-(\m-ethyl 3-mercaptopropionato-
1\kS:2\kS)(\m-4-methylbenzoyl-1\kO:2\kC)(triphenylphosphine-
1\kP)diiron(Fe---Fe)
;
_space_group_IT_number 2
_symmetry_cell_setting triclinic
_symmetry_space_group_name_Hall '-P 1'
_symmetry_space_group_name_H-M 'P -1'
_atom_sites_solution_hydrogens geom
_atom_sites_solution_primary direct
_atom_sites_solution_secondary difmap
_audit_creation_method SHELXL-97
_cell_angle_alpha 80.3390(10)
_cell_angle_beta 79.6690(10)
_cell_angle_gamma 65.9180(10)
_cell_formula_units_Z 2
_cell_length_a 10.4846(8)
_cell_length_b 11.2367(9)
_cell_length_c 16.7452(13)
_cell_measurement_reflns_used 6455
_cell_measurement_temperature 298(2)
_cell_measurement_theta_max 25.5
_cell_measurement_theta_min 2.14
_cell_volume 1762.0(2)
_computing_cell_refinement 'SAINT-NT (Bruker, 1998)'
_computing_data_collection 'SMART-NT (Bruker, 1998)'
_computing_data_reduction SAINT-NT
_computing_molecular_graphics 'SHELXTL-NT (Bruker, 1998)'
_computing_publication_material SHELXTL
_computing_structure_refinement 'SHELXL97 (Sheldrick, 1997)'
_computing_structure_solution 'SHELXS97 (Sheldrick, 1997)'
_diffrn_ambient_temperature 298(2)
_diffrn_measured_fraction_theta_full 0.981
_diffrn_measured_fraction_theta_max 0.981
_diffrn_measurement_device_type 'Bruker SMART CCD area-detector'
_diffrn_measurement_method '\f and \w'
_diffrn_radiation_monochromator graphite
_diffrn_radiation_source 'fine-focus sealed tube'
_diffrn_radiation_type MoK\a
_diffrn_radiation_wavelength 0.71073
_diffrn_reflns_av_R_equivalents 0.0141
_diffrn_reflns_av_sigmaI/netI 0.0270
_diffrn_reflns_limit_h_max 12
_diffrn_reflns_limit_h_min -5
_diffrn_reflns_limit_k_max 13
_diffrn_reflns_limit_k_min -13
_diffrn_reflns_limit_l_max 20
_diffrn_reflns_limit_l_min -17
_diffrn_reflns_number 9686
_diffrn_reflns_theta_full 25.50
_diffrn_reflns_theta_max 25.50
_diffrn_reflns_theta_min 2.14
_diffrn_standards_decay_% 0
_diffrn_standards_number 0
_exptl_absorpt_coefficient_mu 0.978
_exptl_absorpt_correction_T_max 0.8672
_exptl_absorpt_correction_T_min 0.5477
_exptl_absorpt_correction_type multi-scan
_exptl_absorpt_process_details '(SADABS; Sheldrick, 1996)'
_exptl_crystal_colour 'dark red'
_exptl_crystal_density_diffrn 1.444
_exptl_crystal_density_method 'not measured'
_exptl_crystal_description plate
_exptl_crystal_F_000 788
_exptl_crystal_size_max 0.70
_exptl_crystal_size_mid 0.50
_exptl_crystal_size_min 0.15
_refine_diff_density_max 0.705
_refine_diff_density_min -0.346
_refine_ls_extinction_method none
_refine_ls_goodness_of_fit_ref 1.104
_refine_ls_hydrogen_treatment constr
_refine_ls_matrix_type full
_refine_ls_number_parameters 435
_refine_ls_number_reflns 6455
_refine_ls_number_restraints 28
_refine_ls_restrained_S_all 1.197
_refine_ls_R_factor_all 0.0473
_refine_ls_R_factor_gt 0.0413
_refine_ls_shift/su_max 0.001
_refine_ls_shift/su_mean 0.000
_refine_ls_structure_factor_coef Fsqd
_refine_ls_weighting_details 'calc w=1/[\s^2^(Fo^2^)+(0.0759P)^2^+0.4104P] where P=(Fo^2^+2Fc^2^)/3'
_refine_ls_weighting_scheme calc
_refine_ls_wR_factor_gt 0.1184
_refine_ls_wR_factor_ref 0.1224
_reflns_number_gt 5591
_reflns_number_total 6455
_reflns_threshold_expression I>2\s(I)
_cod_data_source_file hk2004.cif
_cod_data_source_block I
_cod_depositor_comments
;
The following automatic conversions were performed:
'_symmetry_cell_setting' value 'Triclinic' changed to 'triclinic'
according to '/home/saulius/struct/CIF-dictionaries/cif_core.dic'
dictionary named 'cif_core.dic' version 2.4.1 from 2010-06-29.

Automatic conversion script
Id: cif_fix_enum 1527 2010-12-29 10:47:43Z saulius 

The following automatic conversions were performed:

'_symmetry_cell_setting' value 'Triclinic' changed to 'triclinic'
according to /home/saulius/struct/CIF-dictionaries/cif_core.dic
dictionary named 'cif_core.dic' version 2.4.1 from 2010-06-29.

Automatic conversion script
Id: cif_fix_values 1715 2011-07-08 13:25:40Z adriana 
;
_cod_database_code 2208350

loop_
_symmetry_equiv_pos_as_xyz
'x, y, z'
'-x, -y, -z'

loop_
_atom_site_type_symbol
_atom_site_label
_atom_site_fract_x
_atom_site_fract_y
_atom_site_fract_z
_atom_site_U_iso_or_equiv
_atom_site_adp_type
_atom_site_calc_flag
_atom_site_refinement_flags
_atom_site_occupancy
_atom_site_disorder_assembly
_atom_site_disorder_group
Fe Fe1 0.79168(4) 0.96849(4) 0.31214(2) 0.03647(13) Uani d . 1 A .
Fe Fe2 0.84260(4) 1.17542(4) 0.26541(2) 0.04125(14) Uani d . 1 A .
C C1 0.7915(3) 1.1199(3) 0.17518(17) 0.0419(6) Uani d . 1 . .
C C2 0.7657(3) 1.1843(3) 0.09137(18) 0.0459(7) Uani d . 1 . .
C C3 0.7768(4) 1.1094(3) 0.0302(2) 0.0600(9) Uani d . 1 . .
H H3 0.8060 1.0189 0.0413 0.072 Uiso calc R 1 . .
C C4 0.7447(5) 1.1688(4) -0.0472(2) 0.0686(10) Uani d . 1 . .
H H4 0.7548 1.1171 -0.0877 0.082 Uiso calc R 1 . .
C C5 0.6979(4) 1.3033(4) -0.0655(2) 0.0607(9) Uani d . 1 . .
C C6 0.6597(5) 1.3677(5) -0.1494(2) 0.0854(13) Uani d . 1 . .
H H6A 0.5640 1.3820 -0.1526 0.128 Uiso calc R 1 . .
H H6B 0.7210 1.3119 -0.1898 0.128 Uiso calc R 1 . .
H H6C 0.6699 1.4502 -0.1591 0.128 Uiso calc R 1 . .
C C7 0.6882(4) 1.3768(3) -0.0044(2) 0.0577(8) Uani d . 1 . .
H H7 0.6568 1.4675 -0.0153 0.069 Uiso calc R 1 . .
C C8 0.7238(3) 1.3188(3) 0.07245(19) 0.0501(7) Uani d . 1 . .
H H8 0.7197 1.3702 0.1117 0.060 Uiso calc R 1 . .
C C9 0.6652(4) 1.2899(3) 0.2751(2) 0.0544(8) Uani d . 1 . .
C C10 0.9369(4) 1.2671(3) 0.2025(2) 0.0546(8) Uani d . 1 . .
C C11 0.8699(3) 1.2017(3) 0.3641(2) 0.0531(7) Uani d . 1 . .
C C12 0.6056(3) 1.0454(3) 0.33596(19) 0.0485(7) Uani d . 1 . .
C C13 0.8122(3) 0.9491(3) 0.41516(19) 0.0467(7) Uani d . 1 . .
C C14 1.1279(3) 0.9245(3) 0.34294(19) 0.0525(7) Uani d . 1 A .
H H14A 1.0740 0.9348 0.3967 0.063 Uiso calc R 1 . .
H H14B 1.1915 0.8333 0.3419 0.063 Uiso calc R 1 . .
C C15 1.2130(3) 1.0092(4) 0.3284(2) 0.0562(8) Uani d . 1 . .
H H15A 1.1492 1.0995 0.3339 0.067 Uiso calc R 1 . .
H H15B 1.2752 0.9822 0.3703 0.067 Uiso calc R 1 . .
C C16 1.2996(3) 1.0028(3) 0.24646(19) 0.0496(7) Uani d . 1 . .
C C17 1.3997(5) 1.1239(5) 0.1433(2) 0.0777(11) Uani d . 1 . .
H H17A 1.3672 1.1023 0.0991 0.093 Uiso calc R 1 . .
H H17B 1.4960 1.0630 0.1481 0.093 Uiso calc R 1 . .
C C18 1.3914(5) 1.2614(5) 0.1271(3) 0.0881(13) Uani d . 1 . .
H H18A 1.2945 1.3211 0.1303 0.132 Uiso calc R 1 . .
H H18B 1.4382 1.2742 0.0735 0.132 Uiso calc R 1 . .
H H18C 1.4363 1.2774 0.1670 0.132 Uiso calc R 1 . .
C C19 0.6680(3) 0.7180(3) 0.36483(18) 0.0445(6) Uani d . 1 A .
C C20 0.6310(5) 0.6249(4) 0.3437(3) 0.0894(13) Uani d U 1 . .
H H20 0.6829 0.5785 0.2997 0.107 Uiso calc R 1 . .
C C21 0.5188(6) 0.5985(6) 0.3861(4) 0.1102(17) Uani d U 1 . .
H H21 0.4942 0.5364 0.3697 0.132 Uiso calc R 1 . .
C C22 0.4436(5) 0.6630(4) 0.4518(3) 0.0823(13) Uani d . 1 . .
H H22 0.3671 0.6459 0.4801 0.099 Uiso calc R 1 . .
C C23 0.4806(4) 0.7513(3) 0.4755(2) 0.0582(8) Uani d . 1 . .
H H23 0.4312 0.7934 0.5215 0.070 Uiso calc R 1 . .
C C24 0.5914(3) 0.7804(3) 0.43226(19) 0.0503(7) Uani d . 1 . .
H H24 0.6146 0.8431 0.4490 0.060 Uiso calc R 1 . .
C C25 0.9687(3) 0.6229(3) 0.34024(18) 0.0466(6) Uani d U 1 A 1
C C26 1.0245(6) 0.5103(4) 0.3045(3) 0.0990(17) Uani d . 1 A 1
H H26 0.9850 0.5035 0.2609 0.119 Uiso calc R 1 A 1
C C27 1.1400(6) 0.4043(5) 0.3320(4) 0.1104(17) Uani d U 1 A 1
H H27 1.1756 0.3267 0.3077 0.132 Uiso calc R 1 A 1
C C28 1.2006(4) 0.4139(4) 0.3939(3) 0.0787(12) Uani d . 1 A 1
H H28 1.2757 0.3423 0.4138 0.094 Uiso calc R 1 A 1
C C29 1.1514(5) 0.5278(5) 0.4265(3) 0.0935(15) Uani d . 1 A 1
H H29 1.1963 0.5357 0.4672 0.112 Uiso calc R 1 A 1
C C30 1.0357(4) 0.6338(4) 0.4009(3) 0.0746(11) Uani d U 1 A 1
H H30 1.0032 0.7120 0.4243 0.089 Uiso calc R 1 A 1
C C31 0.8139(3) 0.7376(3) 0.20186(18) 0.0449(6) Uani d D 1 A .
C C32 0.9345(4) 0.7109(4) 0.1493(2) 0.0937(17) Uani d D 1 . .
H H32 1.0177 0.6974 0.1686 0.112 Uiso calc R 1 . .
C C33 0.9357(5) 0.7036(5) 0.0676(3) 0.0954(14) Uani d DU 1 . .
H H33 1.0190 0.6876 0.0324 0.114 Uiso calc R 1 . .
C C34 0.8182(5) 0.7193(5) 0.0387(2) 0.0973(16) Uani d D 1 . .
H H34 0.8205 0.7087 -0.0156 0.117 Uiso calc R 1 . .
C C35 0.6977(5) 0.7503(5) 0.0887(3) 0.1037(18) Uani d D 1 . .
H H35 0.6148 0.7660 0.0683 0.124 Uiso calc R 1 . .
C C36 0.6940(4) 0.7595(4) 0.1703(2) 0.0788(13) Uani d D 1 . .
H H36 0.6089 0.7808 0.2042 0.095 Uiso calc R 1 . .
O O1 0.7745(2) 1.01418(19) 0.19277(11) 0.0442(4) Uani d . 1 . .
O O2 0.4879(2) 1.0982(3) 0.35448(18) 0.0754(7) Uani d . 1 . .
O O3 0.5510(3) 1.3620(3) 0.28038(19) 0.0816(8) Uani d . 1 . .
O O4 0.9958(3) 1.3253(3) 0.16250(18) 0.0851(9) Uani d . 1 . .
O O5 0.8815(3) 1.2200(3) 0.42652(16) 0.0815(8) Uani d . 1 . .
O O6 0.8242(3) 0.9414(3) 0.48293(14) 0.0734(7) Uani d . 1 . .
O O7 1.3543(3) 0.9090(3) 0.20980(17) 0.0735(7) Uani d . 1 . .
O O8 1.3097(3) 1.1162(3) 0.21960(15) 0.0662(6) Uani d . 1 . .
P P1 0.81204(7) 0.76128(7) 0.30698(4) 0.03733(17) Uani d . 1 . .
S S1 1.00725(7) 0.96718(7) 0.26616(4) 0.04046(18) Uani d . 1 . .

loop_
_atom_site_aniso_label
_atom_site_aniso_U_11
_atom_site_aniso_U_22
_atom_site_aniso_U_33
_atom_site_aniso_U_12
_atom_site_aniso_U_13
_atom_site_aniso_U_23
Fe1 0.0363(2) 0.0412(2) 0.0335(2) -0.01607(17) -0.00595(16) -0.00374(16)
Fe2 0.0460(2) 0.0422(2) 0.0394(2) -0.01932(19) -0.00783(17) -0.00627(17)
C1 0.0396(14) 0.0447(15) 0.0407(15) -0.0150(12) -0.0063(11) -0.0050(12)
C2 0.0487(16) 0.0492(16) 0.0418(15) -0.0211(13) -0.0114(13) 0.0010(12)
C3 0.086(3) 0.0497(17) 0.0455(18) -0.0256(17) -0.0199(17) 0.0007(14)
C4 0.100(3) 0.070(2) 0.0418(18) -0.035(2) -0.0219(19) -0.0022(16)
C5 0.065(2) 0.071(2) 0.0464(18) -0.0294(18) -0.0167(15) 0.0125(16)
C6 0.108(3) 0.092(3) 0.058(2) -0.042(3) -0.036(2) 0.022(2)
C7 0.062(2) 0.0505(17) 0.058(2) -0.0227(15) -0.0148(16) 0.0110(15)
C8 0.0569(18) 0.0491(16) 0.0473(17) -0.0235(14) -0.0104(14) -0.0009(13)
C9 0.059(2) 0.0511(17) 0.0526(19) -0.0153(16) -0.0128(15) -0.0140(14)
C10 0.064(2) 0.0592(18) 0.0519(18) -0.0339(17) -0.0098(15) -0.0059(15)
C11 0.0527(18) 0.0580(18) 0.0500(18) -0.0189(15) -0.0071(14) -0.0160(15)
C12 0.0437(17) 0.0523(17) 0.0517(18) -0.0195(14) -0.0104(13) -0.0042(14)
C13 0.0421(15) 0.0549(17) 0.0429(17) -0.0187(13) -0.0051(12) -0.0057(13)
C14 0.0409(15) 0.071(2) 0.0448(16) -0.0224(15) -0.0101(13) 0.0014(14)
C15 0.0449(16) 0.083(2) 0.0480(18) -0.0293(16) -0.0051(14) -0.0144(16)
C16 0.0363(14) 0.065(2) 0.0514(17) -0.0213(14) -0.0080(13) -0.0092(15)
C17 0.076(3) 0.095(3) 0.061(2) -0.042(2) 0.0018(19) 0.004(2)
C18 0.092(3) 0.105(3) 0.087(3) -0.061(3) -0.025(3) 0.013(3)
C19 0.0454(15) 0.0402(14) 0.0453(16) -0.0171(12) 0.0017(12) -0.0043(12)
C20 0.106(3) 0.084(2) 0.095(3) -0.063(2) 0.043(2) -0.042(2)
C21 0.127(3) 0.112(3) 0.122(3) -0.086(3) 0.037(3) -0.047(2)
C22 0.081(3) 0.095(3) 0.087(3) -0.060(2) 0.035(2) -0.030(2)
C23 0.0563(19) 0.0601(19) 0.0549(19) -0.0246(16) 0.0098(15) -0.0097(15)
C24 0.0520(17) 0.0559(17) 0.0461(17) -0.0259(15) 0.0023(13) -0.0093(13)
C25 0.0417(15) 0.0439(15) 0.0452(15) -0.0089(12) -0.0025(11) -0.0045(12)
C26 0.102(4) 0.065(3) 0.114(4) 0.006(2) -0.051(3) -0.028(2)
C27 0.109(3) 0.084(3) 0.116(3) -0.006(2) -0.024(3) -0.026(2)
C28 0.058(2) 0.063(2) 0.091(3) -0.0008(18) -0.017(2) 0.005(2)
C29 0.082(3) 0.076(3) 0.127(4) -0.026(2) -0.054(3) 0.007(3)
C30 0.080(3) 0.057(2) 0.094(3) -0.0237(19) -0.041(2) -0.0026(19)
C31 0.0437(15) 0.0519(16) 0.0393(15) -0.0174(13) -0.0059(12) -0.0074(12)
C32 0.053(2) 0.185(5) 0.047(2) -0.047(3) 0.0020(17) -0.028(3)
C33 0.078(2) 0.142(3) 0.061(2) -0.038(2) 0.0049(19) -0.024(2)
C34 0.085(3) 0.168(5) 0.046(2) -0.049(3) -0.008(2) -0.030(3)
C35 0.072(3) 0.176(5) 0.065(3) -0.035(3) -0.023(2) -0.037(3)
C36 0.0469(19) 0.127(4) 0.060(2) -0.021(2) -0.0057(16) -0.037(2)
O1 0.0559(12) 0.0451(11) 0.0374(10) -0.0239(9) -0.0139(9) 0.0001(8)
O2 0.0404(14) 0.0805(17) 0.096(2) -0.0133(12) -0.0045(13) -0.0159(15)
O3 0.0618(16) 0.0738(17) 0.092(2) 0.0003(14) -0.0161(15) -0.0276(15)
O4 0.103(2) 0.099(2) 0.0777(18) -0.0711(19) -0.0105(16) 0.0070(16)
O5 0.0821(19) 0.108(2) 0.0583(16) -0.0288(16) -0.0121(14) -0.0377(15)
O6 0.0814(18) 0.104(2) 0.0362(13) -0.0358(16) -0.0103(12) -0.0076(12)
O7 0.0618(15) 0.0742(17) 0.0827(18) -0.0282(13) 0.0162(13) -0.0260(14)
O8 0.0657(15) 0.0720(15) 0.0637(15) -0.0329(13) 0.0027(12) -0.0102(12)
P1 0.0362(4) 0.0399(4) 0.0346(4) -0.0138(3) -0.0027(3) -0.0049(3)
S1 0.0362(3) 0.0482(4) 0.0373(4) -0.0168(3) -0.0040(3) -0.0051(3)

loop_
_atom_type_symbol
_atom_type_description
_atom_type_scat_dispersion_real
_atom_type_scat_dispersion_imag
_atom_type_scat_source
C C 0.0033 0.0016 'International Tables Vol C Tables 4.2.6.8 and 6.1.1.4'
H H 0.0000 0.0000 'International Tables Vol C Tables 4.2.6.8 and 6.1.1.4'
O O 0.0106 0.0060 'International Tables Vol C Tables 4.2.6.8 and 6.1.1.4'
P P 0.1023 0.0942 'International Tables Vol C Tables 4.2.6.8 and 6.1.1.4'
S S 0.1246 0.1234 'International Tables Vol C Tables 4.2.6.8 and 6.1.1.4'
Fe Fe 0.3463 0.8444 'International Tables Vol C Tables 4.2.6.8 and 6.1.1.4'

loop_
_geom_angle_atom_site_label_1
_geom_angle_atom_site_label_2
_geom_angle_atom_site_label_3
_geom_angle
C13 Fe1 C12 90.44(14)
C13 Fe1 O1 171.55(12)
C12 Fe1 O1 90.71(12)
C13 Fe1 S1 95.08(10)
C12 Fe1 S1 154.12(10)
O1 Fe1 S1 80.36(6)
C13 Fe1 P1 96.22(11)
C12 Fe1 P1 99.36(10)
O1 Fe1 P1 91.85(6)
S1 Fe1 P1 105.13(3)
C13 Fe1 Fe2 99.64(10)
C12 Fe1 Fe2 98.25(10)
O1 Fe1 Fe2 71.92(6)
S1 Fe1 Fe2 55.90(2)
P1 Fe1 Fe2 156.13(3)
C9 Fe2 C10 103.87(16)
C9 Fe2 C11 92.43(14)
C10 Fe2 C11 97.79(15)
C9 Fe2 C1 85.28(13)
C10 Fe2 C1 96.08(13)
C11 Fe2 C1 166.09(14)
C9 Fe2 S1 151.81(12)
C10 Fe2 S1 101.89(12)
C11 Fe2 S1 95.24(11)
C1 Fe2 S1 80.81(8)
C9 Fe2 Fe1 97.07(12)
C10 Fe2 Fe1 153.43(11)
C11 Fe2 Fe1 97.47(11)
C1 Fe2 Fe1 69.28(9)
S1 Fe2 Fe1 55.07(2)
O1 C1 C2 115.5(2)
O1 C1 Fe2 113.7(2)
C2 C1 Fe2 130.8(2)
C8 C2 C3 118.3(3)
C8 C2 C1 122.0(3)
C3 C2 C1 119.6(3)
C4 C3 C2 120.4(3)
C4 C3 H3 119.8
C2 C3 H3 119.8
C5 C4 C3 121.4(3)
C5 C4 H4 119.3
C3 C4 H4 119.3
C4 C5 C7 117.7(3)
C4 C5 C6 121.1(4)
C7 C5 C6 121.2(3)
C5 C6 H6A 109.5
C5 C6 H6B 109.5
H6A C6 H6B 109.5
C5 C6 H6C 109.5
H6A C6 H6C 109.5
H6B C6 H6C 109.5
C8 C7 C5 121.6(3)
C8 C7 H7 119.2
C5 C7 H7 119.2
C7 C8 C2 120.4(3)
C7 C8 H8 119.8
C2 C8 H8 119.8
O3 C9 Fe2 178.7(3)
O4 C10 Fe2 179.6(4)
O5 C11 Fe2 177.4(3)
O2 C12 Fe1 175.9(3)
O6 C13 Fe1 177.4(3)
C15 C14 S1 112.2(2)
C15 C14 H14A 109.2
S1 C14 H14A 109.2
C15 C14 H14B 109.2
S1 C14 H14B 109.2
H14A C14 H14B 107.9
C16 C15 C14 114.1(3)
C16 C15 H15A 108.7
C14 C15 H15A 108.7
C16 C15 H15B 108.7
C14 C15 H15B 108.7
H15A C15 H15B 107.6
O7 C16 O8 123.4(3)
O7 C16 C15 125.7(3)
O8 C16 C15 110.8(3)
O8 C17 C18 106.8(4)
O8 C17 H17A 110.4
C18 C17 H17A 110.4
O8 C17 H17B 110.4
C18 C17 H17B 110.4
H17A C17 H17B 108.6
C17 C18 H18A 109.5
C17 C18 H18B 109.5
H18A C18 H18B 109.5
C17 C18 H18C 109.5
H18A C18 H18C 109.5
H18B C18 H18C 109.5
C20 C19 C24 117.1(3)
C20 C19 P1 122.8(3)
C24 C19 P1 120.2(2)
C19 C20 C21 121.5(4)
C19 C20 H20 119.3
C21 C20 H20 119.3
C22 C21 C20 120.2(4)
C22 C21 H21 119.9
C20 C21 H21 119.9
C23 C22 C21 119.6(4)
C23 C22 H22 120.2
C21 C22 H22 120.2
C22 C23 C24 120.6(3)
C22 C23 H23 119.7
C24 C23 H23 119.7
C19 C24 C23 121.0(3)
C19 C24 H24 119.5
C23 C24 H24 119.5
C26 C25 C30 118.2(3)
C26 C25 P1 121.5(3)
C30 C25 P1 120.3(3)
C25 C26 C27 121.1(5)
C25 C26 H26 119.5
C27 C26 H26 119.5
C28 C27 C26 120.1(5)
C28 C27 H27 119.9
C26 C27 H27 119.9
C29 C28 C27 119.3(4)
C29 C28 H28 120.4
C27 C28 H28 120.4
C28 C29 C30 121.6(4)
C28 C29 H29 119.2
C30 C29 H29 119.2
C25 C30 C29 119.5(4)
C25 C30 H30 120.2
C29 C30 H30 120.2
C32 C31 C36 117.3(3)
C32 C31 P1 120.1(3)
C36 C31 P1 122.2(3)
C31 C32 C33 121.1(4)
C31 C32 H32 119.4
C33 C32 H32 119.4
C34 C33 C32 120.6(4)
C34 C33 H33 119.7
C32 C33 H33 119.7
C35 C34 C33 119.1(4)
C35 C34 H34 120.5
C33 C34 H34 120.5
C34 C35 C36 121.1(4)
C34 C35 H35 119.5
C36 C35 H35 119.5
C31 C36 C35 120.7(4)
C31 C36 H36 119.6
C35 C36 H36 119.6
C1 O1 Fe1 104.78(17)
C16 O8 C17 117.8(3)
C31 P1 C19 105.00(14)
C31 P1 C25 103.97(13)
C19 P1 C25 102.24(14)
C31 P1 Fe1 109.23(9)
C19 P1 Fe1 115.77(9)
C25 P1 Fe1 119.16(11)
C14 S1 Fe1 116.37(10)
C14 S1 Fe2 113.65(12)
Fe1 S1 Fe2 69.03(2)

loop_
_geom_bond_atom_site_label_1
_geom_bond_atom_site_label_2
_geom_bond_distance
Fe1 C13 1.743(3)
Fe1 C12 1.782(3)
Fe1 O1 2.0001(19)
Fe1 S1 2.2481(8)
Fe1 P1 2.2648(8)
Fe1 Fe2 2.5606(6)
Fe2 C9 1.775(3)
Fe2 C10 1.801(3)
Fe2 C11 1.818(3)
Fe2 C1 1.959(3)
Fe2 S1 2.2709(8)
C1 O1 1.252(3)
C1 C2 1.484(4)
C2 C8 1.388(4)
C2 C3 1.392(5)
C3 C4 1.386(5)
C3 H3 0.9300
C4 C5 1.383(5)
C4 H4 0.9300
C5 C7 1.384(5)
C5 C6 1.511(5)
C6 H6A 0.9600
C6 H6B 0.9600
C6 H6C 0.9600
C7 C8 1.383(4)
C7 H7 0.9300
C8 H8 0.9300
C9 O3 1.137(4)
C10 O4 1.136(4)
C11 O5 1.134(4)
C12 O2 1.139(4)
C13 O6 1.149(4)
C14 C15 1.517(5)
C14 S1 1.834(3)
C14 H14A 0.9700
C14 H14B 0.9700
C15 C16 1.498(4)
C15 H15A 0.9700
C15 H15B 0.9700
C16 O7 1.190(4)
C16 O8 1.319(4)
C17 O8 1.459(4)
C17 C18 1.493(6)
C17 H17A 0.9700
C17 H17B 0.9700
C18 H18A 0.9600
C18 H18B 0.9600
C18 H18C 0.9600
C19 C20 1.369(5)
C19 C24 1.376(4)
C19 P1 1.836(3)
C20 C21 1.375(6)
C20 H20 0.9300
C21 C22 1.359(6)
C21 H21 0.9300
C22 C23 1.339(5)
C22 H22 0.9300
C23 C24 1.383(4)
C23 H23 0.9300
C24 H24 0.9300
C25 C26 1.351(5)
C25 C30 1.381(5)
C25 P1 1.838(3)
C26 C27 1.392(7)
C26 H26 0.9300
C27 C28 1.349(7)
C27 H27 0.9300
C28 C29 1.340(6)
C28 H28 0.9300
C29 C30 1.382(6)
C29 H29 0.9300
C30 H30 0.9300
C31 C32 1.358(5)
C31 C36 1.364(5)
C31 P1 1.819(3)
C32 C33 1.382(6)
C32 H32 0.9300
C33 C34 1.339(7)
C33 H33 0.9300
C34 C35 1.334(6)
C34 H34 0.9300
C35 C36 1.380(6)
C35 H35 0.9300
C36 H36 0.9300

loop_
_geom_hbond_atom_site_label_D
_geom_hbond_atom_site_label_H
_geom_hbond_atom_site_label_A
_geom_hbond_site_symmetry_A
_geom_hbond_distance_DH
_geom_hbond_distance_HA
_geom_hbond_distance_DA
_geom_hbond_angle_DHA
C21 H21 O3 1_545 0.93 2.48 3.308(6) 149
C36 H36 O7 1_455 0.93 2.45 3.254(5) 144

loop_
_geom_torsion_atom_site_label_1
_geom_torsion_atom_site_label_2
_geom_torsion_atom_site_label_3
_geom_torsion_atom_site_label_4
_geom_torsion
C13 Fe1 Fe2 C9 -94.96(14)
C12 Fe1 Fe2 C9 -3.11(14)
O1 Fe1 Fe2 C9 84.93(12)
S1 Fe1 Fe2 C9 175.41(11)
P1 Fe1 Fe2 C9 134.08(12)
C13 Fe1 Fe2 C10 123.0(3)
C12 Fe1 Fe2 C10 -145.1(3)
O1 Fe1 Fe2 C10 -57.1(2)
S1 Fe1 Fe2 C10 33.4(2)
P1 Fe1 Fe2 C10 -7.9(3)
C13 Fe1 Fe2 C11 -1.56(14)
C12 Fe1 Fe2 C11 90.30(15)
O1 Fe1 Fe2 C11 178.34(12)
S1 Fe1 Fe2 C11 -91.18(11)
P1 Fe1 Fe2 C11 -132.51(12)
C13 Fe1 Fe2 C1 -177.17(13)
C12 Fe1 Fe2 C1 -85.31(13)
O1 Fe1 Fe2 C1 2.73(11)
S1 Fe1 Fe2 C1 93.21(9)
P1 Fe1 Fe2 C1 51.88(11)
C13 Fe1 Fe2 S1 89.62(10)
C12 Fe1 Fe2 S1 -178.52(10)
O1 Fe1 Fe2 S1 -90.48(7)
P1 Fe1 Fe2 S1 -41.33(6)
C9 Fe2 C1 O1 -103.9(2)
C10 Fe2 C1 O1 152.6(2)
C11 Fe2 C1 O1 -22.9(7)
S1 Fe2 C1 O1 51.5(2)
Fe1 Fe2 C1 O1 -4.53(18)
C9 Fe2 C1 C2 73.9(3)
C10 Fe2 C1 C2 -29.5(3)
C11 Fe2 C1 C2 154.9(5)
S1 Fe2 C1 C2 -130.7(3)
Fe1 Fe2 C1 C2 173.3(3)
O1 C1 C2 C8 153.2(3)
Fe2 C1 C2 C8 -24.6(4)
O1 C1 C2 C3 -23.5(4)
Fe2 C1 C2 C3 158.7(3)
C8 C2 C3 C4 -0.9(5)
C1 C2 C3 C4 176.0(3)
C2 C3 C4 C5 -1.5(6)
C3 C4 C5 C7 1.9(6)
C3 C4 C5 C6 -178.5(4)
C4 C5 C7 C8 0.1(6)
C6 C5 C7 C8 -179.5(4)
C5 C7 C8 C2 -2.5(5)
C3 C2 C8 C7 2.8(5)
C1 C2 C8 C7 -174.0(3)
C10 Fe2 C9 O3 111(17)
C11 Fe2 C9 O3 -151(17)
C1 Fe2 C9 O3 15(17)
S1 Fe2 C9 O3 -45(17)
Fe1 Fe2 C9 O3 -53(17)
C9 Fe2 C10 O4 -4E1(6)
C11 Fe2 C10 O4 -13E1(6)
C1 Fe2 C10 O4 5E1(6)
S1 Fe2 C10 O4 13E1(10)
Fe1 Fe2 C10 O4 10E1(6)
C9 Fe2 C11 O5 19(7)
C10 Fe2 C11 O5 123(7)
C1 Fe2 C11 O5 -61(7)
S1 Fe2 C11 O5 -134(7)
Fe1 Fe2 C11 O5 -79(7)
C13 Fe1 C12 O2 40(4)
O1 Fe1 C12 O2 -132(4)
S1 Fe1 C12 O2 -63(4)
P1 Fe1 C12 O2 136(4)
Fe2 Fe1 C12 O2 -60(4)
C12 Fe1 C13 O6 -70(6)
O1 Fe1 C13 O6 28(7)
S1 Fe1 C13 O6 85(6)
P1 Fe1 C13 O6 -169(6)
Fe2 Fe1 C13 O6 29(6)
S1 C14 C15 C16 -58.1(3)
C14 C15 C16 O7 -33.8(5)
C14 C15 C16 O8 147.1(3)
C24 C19 C20 C21 2.4(7)
P1 C19 C20 C21 -177.2(5)
C19 C20 C21 C22 -1.6(9)
C20 C21 C22 C23 -0.7(9)
C21 C22 C23 C24 2.1(7)
C20 C19 C24 C23 -1.1(5)
P1 C19 C24 C23 178.5(3)
C22 C23 C24 C19 -1.2(6)
C30 C25 C26 C27 4.8(8)
P1 C25 C26 C27 -177.7(5)
C25 C26 C27 C28 -1.7(10)
C26 C27 C28 C29 -2.4(9)
C27 C28 C29 C30 3.2(8)
C26 C25 C30 C29 -3.9(7)
P1 C25 C30 C29 178.5(4)
C28 C29 C30 C25 -0.1(8)
C36 C31 C32 C33 -1.4(2)
P1 C31 C32 C33 -174.5(2)
C31 C32 C33 C34 -1.8(3)
C32 C33 C34 C35 4.2(6)
C33 C34 C35 C36 -3.5(7)
C32 C31 C36 C35 2.1(5)
P1 C31 C36 C35 175.0(3)
C34 C35 C36 C31 0.3(7)
C2 C1 O1 Fe1 -172.6(2)
Fe2 C1 O1 Fe1 5.6(2)
C13 Fe1 O1 C1 -3.4(8)
C12 Fe1 O1 C1 94.3(2)
S1 Fe1 O1 C1 -61.26(17)
P1 Fe1 O1 C1 -166.30(17)
Fe2 Fe1 O1 C1 -4.13(16)
O7 C16 O8 C17 -3.7(5)
C15 C16 O8 C17 175.4(3)
C18 C17 O8 C16 179.7(3)
C32 C31 P1 C19 -154.3(2)
C36 C31 P1 C19 32.9(3)
C32 C31 P1 C25 -47.3(2)
C36 C31 P1 C25 139.9(3)
C32 C31 P1 Fe1 80.9(2)
C36 C31 P1 Fe1 -91.8(3)
C20 C19 P1 C31 31.6(4)
C24 C19 P1 C31 -147.9(3)
C20 C19 P1 C25 -76.7(4)
C24 C19 P1 C25 103.8(3)
C20 C19 P1 Fe1 152.2(3)
C24 C19 P1 Fe1 -27.4(3)
C26 C25 P1 C31 -24.6(4)
C30 C25 P1 C31 152.9(3)
C26 C25 P1 C19 84.5(4)
C30 C25 P1 C19 -98.0(3)
C26 C25 P1 Fe1 -146.4(4)
C30 C25 P1 Fe1 31.1(3)
C13 Fe1 P1 C31 -174.10(14)
C12 Fe1 P1 C31 94.42(14)
O1 Fe1 P1 C31 3.40(12)
S1 Fe1 P1 C31 -77.11(10)
Fe2 Fe1 P1 C31 -42.61(12)
C13 Fe1 P1 C19 67.68(15)
C12 Fe1 P1 C19 -23.79(15)
O1 Fe1 P1 C19 -114.81(13)
S1 Fe1 P1 C19 164.67(11)
Fe2 Fe1 P1 C19 -160.82(11)
C13 Fe1 P1 C25 -54.92(15)
C12 Fe1 P1 C25 -146.40(15)
O1 Fe1 P1 C25 122.58(13)
S1 Fe1 P1 C25 42.07(12)
Fe2 Fe1 P1 C25 76.57(13)
C15 C14 S1 Fe1 -139.4(2)
C15 C14 S1 Fe2 -62.1(3)
C13 Fe1 S1 C14 8.61(17)
C12 Fe1 S1 C14 110.2(3)
O1 Fe1 S1 C14 -178.56(14)
P1 Fe1 S1 C14 -89.24(13)
Fe2 Fe1 S1 C14 106.83(13)
C13 Fe1 S1 Fe2 -98.21(10)
C12 Fe1 S1 Fe2 3.4(2)
O1 Fe1 S1 Fe2 74.62(6)
P1 Fe1 S1 Fe2 163.93(3)
C9 Fe2 S1 C14 -120.2(3)
C10 Fe2 S1 C14 84.01(15)
C11 Fe2 S1 C14 -15.11(16)
C1 Fe2 S1 C14 178.34(14)
Fe1 Fe2 S1 C14 -110.57(11)
C9 Fe2 S1 Fe1 -9.7(2)
C10 Fe2 S1 Fe1 -165.42(11)
C11 Fe2 S1 Fe1 95.47(11)
C1 Fe2 S1 Fe1 -71.09(9)
